data_4036401
loop_
_publ_author_name
'Attaba, Nassilia'
'Taylor, James E.'
'Slawin, Alexandra M. Z.'
'Smith, Andrew D.'

_publ_section_title
;
 Enantioselective NHC-Catalyzed Redox [4 + 2]-Hetero-Diels-Alder Reactions
 Using \a,\b-Unsaturated Trichloromethyl Ketones as Amide Equivalents.
;
_journal_issue 19
_journal_name_full 'The Journal of organic chemistry'
_journal_page_first 9728
_journal_page_last 9739
_journal_paper_doi 10.1021/acs.joc.5b01820
_journal_volume 80
_journal_year 2015
_chemical_absolute_configuration ad
_chemical_formula_moiety 'C27.5 H30.5 Cl1.5 N2 O3'
_chemical_formula_sum 'C27.5 H30.5 Cl1.5 N2 O3'
_chemical_formula_weight 490.23
_space_group_crystal_system orthorhombic
_space_group_IT_number 19
_space_group_name_Hall 'P 2ac 2ab'
_space_group_name_H-M_alt 'P 21 21 21'
_atom_sites_solution_hydrogens geom
_atom_sites_solution_primary direct
_atom_sites_solution_secondary difmap
_audit_creation_date 2015-07-06
_audit_creation_method 'by CrystalStructure 4.1'
_cell_angle_alpha 90.0000
_cell_angle_beta 90.0000
_cell_angle_gamma 90.0000
_cell_formula_units_Z 8
_cell_length_a 9.960(2)
_cell_length_b 18.650(4)
_cell_length_c 28.449(5)
_cell_measurement_reflns_used 3587
_cell_measurement_temperature 125
_cell_measurement_theta_max 74.00
_cell_measurement_theta_min 24.00
_cell_volume 5284.5(18)
_computing_cell_refinement 'CrystalClear-SM Expert 2.1 b32'
_computing_data_collection 'CrystalClear-SM Expert 2.1 b32 (Rigaku, 2014)'
_computing_data_reduction 'CrystalClear-SM Expert 2.1 b32'
_computing_molecular_graphics 'CrystalStructure 4.1'
_computing_publication_material 'CrystalStructure 4.1 (Rigaku, 2014)'
_computing_structure_refinement 'SHELXL2013 (Sheldrick, 2008)'
_computing_structure_solution 'SHELXD2013 (Sheldrick, 2008)'
_diffrn_ambient_temperature 125
_diffrn_detector_area_resol_mean 5.814
_diffrn_measured_fraction_theta_full 0.996
_diffrn_measured_fraction_theta_max 0.995
_diffrn_measurement_device_type 'Rigaku XtaLAB P200'
_diffrn_measurement_method \w
_diffrn_radiation_type 'Cu K\a'
_diffrn_radiation_wavelength 1.54187
_diffrn_reflns_av_R_equivalents 0.0937
_diffrn_reflns_Laue_measured_fraction_full 0.996
_diffrn_reflns_Laue_measured_fraction_max 0.995
_diffrn_reflns_limit_h_max 11
_diffrn_reflns_limit_h_min -11
_diffrn_reflns_limit_k_max 21
_diffrn_reflns_limit_k_min -19
_diffrn_reflns_limit_l_max 34
_diffrn_reflns_limit_l_min -34
_diffrn_reflns_number 57874
_diffrn_reflns_point_group_measured_fraction_full 0.996
_diffrn_reflns_point_group_measured_fraction_max 0.996
_diffrn_reflns_theta_full 67.687
_diffrn_reflns_theta_max 67.926
_diffrn_reflns_theta_min 2.833
_diffrn_standards_number 0
_exptl_absorpt_coefficient_mu 1.986
_exptl_absorpt_correction_T_max 0.961
_exptl_absorpt_correction_T_min 0.627
_exptl_absorpt_correction_type multi-scan
_exptl_absorpt_process_details 'REQAB (Rigaku, 1998)'
_exptl_crystal_colour colorless
_exptl_crystal_density_diffrn 1.232
_exptl_crystal_density_method 'not measured'
_exptl_crystal_description prism
_exptl_crystal_F_000 2072.00
_exptl_crystal_size_max 0.200
_exptl_crystal_size_mid 0.050
_exptl_crystal_size_min 0.020
_refine_diff_density_max 0.73
_refine_diff_density_min -0.79
_refine_ls_abs_structure_details
;
 Flack x determined using 3530 quotients [(I+)-(I-)]/[(I+)+(I-)]
 (Parsons, S., Flack, H.D. and Wagner, T. Acta Cryst. B69 (2013) 249-259).

;
_refine_ls_abs_structure_Flack 0.031(9)
_refine_ls_extinction_method none
_refine_ls_goodness_of_fit_ref 1.066
_refine_ls_hydrogen_treatment mixed
_refine_ls_number_parameters 633
_refine_ls_number_reflns 9569
_refine_ls_number_restraints 4
_refine_ls_R_factor_all 0.0791
_refine_ls_R_factor_gt 0.0741
_refine_ls_shift/su_max 0.053
_refine_ls_structure_factor_coef Fsqd
_refine_ls_weighting_details 'w = 1/[\s^2^(Fo^2^)+(0.1392P)^2^+2.6395P] where P=(Fo^2^+2Fc^2^)/3'
_refine_ls_weighting_scheme calc
_refine_ls_wR_factor_gt 0.2054
_refine_ls_wR_factor_ref 0.2120
_reflns_number_gt 8740
_reflns_number_total 9569
_reflns_threshold_expression F^2^>2.0\s(F^2^)
_cod_data_source_file jo5b01820_si_002.cif
_cod_data_source_block 28
_cod_database_code 4036401

loop_
_space_group_symop_id
_space_group_symop_operation_xyz
1 +X,+Y,+Z
2 1/2+X,1/2-Y,-Z
3 -X,1/2+Y,1/2-Z
4 1/2-X,-Y,1/2+Z

loop_
_atom_site_label
_atom_site_type_symbol
_atom_site_fract_x
_atom_site_fract_y
_atom_site_fract_z
_atom_site_U_iso_or_equiv
_atom_site_adp_type
_atom_site_occupancy
_atom_site_site_symmetry_order
_atom_site_calc_flag
_atom_site_refinement_flags_posn
_atom_site_refinement_flags_adp
Cl1 Cl 0.8372(3) 0.53339(13) 0.50292(10) 0.0990(8) Uani 1 1 d . .
Cl2 Cl 0.9637(3) 0.62286(12) 0.57280(10) 0.0949(7) Uani 1 1 d . .
Cl3 Cl 0.6830(2) 0.64042(11) 0.55111(8) 0.0828(6) Uani 1 1 d . .
O1 O 0.6987(4) 0.56744(17) 0.68094(15) 0.0449(9) Uani 1 1 d . .
O5 O 0.2360(3) 0.56564(16) 0.73959(13) 0.0355(7) Uani 1 1 d . .
O23 O 0.5636(4) 0.3547(2) 0.51519(13) 0.0454(9) Uani 1 1 d . .
O31 O 1.3196(4) 0.32873(17) 0.80274(14) 0.0437(9) Uani 1 1 d . .
O35 O 0.8034(4) 0.32485(18) 0.73839(15) 0.0471(9) Uani 1 1 d . .
O53 O 1.2334(4) 0.1731(2) 0.59446(14) 0.0473(9) Uani 1 1 d . .
N1 N 0.8080(4) 0.4659(2) 0.70090(15) 0.0333(8) Uani 1 1 d D .
N5 N 0.2069(4) 0.4724(2) 0.78976(14) 0.0335(8) Uani 1 1 d D .
N31 N 1.3882(4) 0.2143(2) 0.81311(16) 0.0388(9) Uani 1 1 d D .
N35 N 0.7510(4) 0.2084(2) 0.72456(15) 0.0354(9) Uani 1 1 d D .
C1 C 0.6983(5) 0.5078(2) 0.69970(17) 0.0315(9) Uani 1 1 d . .
C2 C 0.5760(5) 0.4777(3) 0.72447(18) 0.0343(10) Uani 1 1 d . .
H2 H 0.5924 0.4258 0.7311 0.041 Uiso 1 1 calc R U
C3 C 0.4495(4) 0.4840(2) 0.69251(16) 0.0286(9) Uani 1 1 d . .
H3 H 0.4309 0.5360 0.6869 0.034 Uiso 1 1 calc R U
C4 C 0.3259(5) 0.4506(2) 0.71724(16) 0.0301(9) Uani 1 1 d . .
H4A H 0.2618 0.4340 0.6930 0.036 Uiso 1 1 calc R U
H4B H 0.3555 0.4080 0.7353 0.036 Uiso 1 1 calc R U
C5 C 0.2535(4) 0.5015(2) 0.75029(16) 0.0291(9) Uani 1 1 d . .
C6 C 0.1366(5) 0.5149(3) 0.82539(19) 0.0408(11) Uani 1 1 d . .
H6A H 0.0904 0.5556 0.8099 0.049 Uiso 1 1 calc R U
H6B H 0.2030 0.5349 0.8478 0.049 Uiso 1 1 calc R U
C7 C 0.0347(5) 0.4708(3) 0.85217(19) 0.0399(11) Uani 1 1 d . .
C8 C 0.0477(6) 0.4586(3) 0.8998(2) 0.0480(13) Uani 1 1 d . .
H8 H 0.1234 0.4774 0.9160 0.058 Uiso 1 1 calc R U
C9 C -0.0476(8) 0.4194(4) 0.9246(2) 0.0590(16) Uani 1 1 d . .
H9 H -0.0373 0.4115 0.9574 0.071 Uiso 1 1 calc R U
C10 C -0.1585(7) 0.3919(4) 0.9007(3) 0.0617(17) Uani 1 1 d . .
H10 H -0.2244 0.3651 0.9173 0.074 Uiso 1 1 calc R U
C11 C -0.1727(6) 0.4032(3) 0.8535(3) 0.0554(15) Uani 1 1 d . .
H11 H -0.2483 0.3841 0.8374 0.066 Uiso 1 1 calc R U
C12 C -0.0782(6) 0.4422(3) 0.8290(2) 0.0438(12) Uani 1 1 d . .
H12 H -0.0892 0.4499 0.7962 0.053 Uiso 1 1 calc R U
C13 C 0.9356(5) 0.4877(3) 0.68092(19) 0.0386(11) Uani 1 1 d . .
H13A H 1.0072 0.4779 0.7042 0.046 Uiso 1 1 calc R U
H13B H 0.9334 0.5402 0.6756 0.046 Uiso 1 1 calc R U
C14 C 0.9726(5) 0.4515(2) 0.63521(18) 0.0349(10) Uani 1 1 d . .
C15 C 0.8855(5) 0.4046(3) 0.61195(19) 0.0401(11) Uani 1 1 d . .
H15 H 0.7995 0.3948 0.6249 0.048 Uiso 1 1 calc R U
C16 C 0.9235(7) 0.3724(3) 0.5702(2) 0.0496(13) Uani 1 1 d . .
H16 H 0.8641 0.3401 0.5549 0.059 Uiso 1 1 calc R U
C17 C 1.0485(7) 0.3871(3) 0.5507(2) 0.0503(13) Uani 1 1 d . .
H17 H 1.0737 0.3653 0.5218 0.060 Uiso 1 1 calc R U
C18 C 1.1358(6) 0.4332(3) 0.5730(2) 0.0477(13) Uani 1 1 d . .
H18 H 1.2219 0.4426 0.5599 0.057 Uiso 1 1 calc R U
C19 C 1.0967(5) 0.4664(3) 0.6152(2) 0.0410(11) Uani 1 1 d . .
H19 H 1.1557 0.4993 0.6302 0.049 Uiso 1 1 calc R U
C20 C 0.4751(4) 0.4483(2) 0.64536(16) 0.0294(9) Uani 1 1 d . .
C21 C 0.4700(5) 0.3742(2) 0.64013(17) 0.0315(9) Uani 1 1 d . .
H21 H 0.4471 0.3455 0.6665 0.038 Uiso 1 1 calc R U
C22 C 0.4974(5) 0.3408(2) 0.59735(17) 0.0338(10) Uani 1 1 d . .
H22 H 0.4928 0.2901 0.5948 0.041 Uiso 1 1 calc R U
C23 C 0.5317(5) 0.3822(3) 0.55847(17) 0.0360(10) Uani 1 1 d . .
C24 C 0.5323(6) 0.4567(3) 0.56223(18) 0.0396(11) Uani 1 1 d . .
H24 H 0.5511 0.4854 0.5354 0.047 Uiso 1 1 calc R U
C25 C 0.5055(5) 0.4889(2) 0.60520(18) 0.0372(11) Uani 1 1 d . .
H25 H 0.5079 0.5397 0.6075 0.045 Uiso 1 1 calc R U
C26 C 0.5754(7) 0.2781(3) 0.5115(2) 0.0521(14) Uani 1 1 d . .
H26A H 0.4886 0.2558 0.5185 0.063 Uiso 1 1 calc R U
H26B H 0.6428 0.2609 0.5340 0.063 Uiso 1 1 calc R U
H26C H 0.6031 0.2652 0.4795 0.063 Uiso 1 1 calc R U
C27 C 0.5605(5) 0.5175(4) 0.7717(2) 0.0487(14) Uani 1 1 d . .
H27A H 0.5404 0.5681 0.7658 0.058 Uiso 1 1 calc R U
H27B H 0.6442 0.5137 0.7896 0.058 Uiso 1 1 calc R U
H27C H 0.4871 0.4959 0.7897 0.058 Uiso 1 1 calc R U
C31 C 1.2943(5) 0.2640(2) 0.80932(17) 0.0350(10) Uani 1 1 d . .
C32 C 1.1506(5) 0.2387(3) 0.81710(17) 0.0363(10) Uani 1 1 d . .
H32 H 1.1502 0.1852 0.8192 0.044 Uiso 1 1 calc R U
C33 C 1.0570(5) 0.2620(2) 0.77614(18) 0.0354(10) Uani 1 1 d . .
H33 H 1.0548 0.3156 0.7755 0.042 Uiso 1 1 calc R U
C34 C 0.9132(5) 0.2353(2) 0.78527(17) 0.0348(10) Uani 1 1 d . .
H34A H 0.9130 0.1823 0.7868 0.042 Uiso 1 1 calc R U
H34B H 0.8815 0.2539 0.8159 0.042 Uiso 1 1 calc R U
C35 C 0.8189(5) 0.2597(2) 0.74693(17) 0.0333(9) Uani 1 1 d . .
C36 C 0.6545(5) 0.2233(3) 0.6870(2) 0.0419(11) Uani 1 1 d . .
H36A H 0.6515 0.2756 0.6811 0.050 Uiso 1 1 calc R U
H36B H 0.5639 0.2079 0.6972 0.050 Uiso 1 1 calc R U
C37 C 0.6910(5) 0.1850(3) 0.64221(19) 0.0379(10) Uani 1 1 d . .
C38 C 0.5979(5) 0.1419(3) 0.6186(2) 0.0444(12) Uani 1 1 d . .
H38 H 0.5105 0.1357 0.6313 0.053 Uiso 1 1 calc R U
C39 C 0.6309(7) 0.1087(4) 0.5772(2) 0.0565(15) Uani 1 1 d . .
H39 H 0.5660 0.0806 0.5611 0.068 Uiso 1 1 calc R U
C40 C 0.7599(7) 0.1161(3) 0.5588(2) 0.0542(15) Uani 1 1 d . .
H40 H 0.7833 0.0928 0.5302 0.065 Uiso 1 1 calc R U
C41 C 0.8538(6) 0.1574(3) 0.5823(2) 0.0491(13) Uani 1 1 d . .
H41 H 0.9422 0.1618 0.5701 0.059 Uiso 1 1 calc R U
C42 C 0.8201(5) 0.1921(3) 0.6231(2) 0.0441(12) Uani 1 1 d . .
H42 H 0.8848 0.2211 0.6385 0.053 Uiso 1 1 calc R U
C43 C 1.5316(6) 0.2305(3) 0.8172(2) 0.0498(13) Uani 1 1 d . .
H43A H 1.5491 0.2793 0.8049 0.060 Uiso 1 1 calc R U
H43B H 1.5837 0.1960 0.7980 0.060 Uiso 1 1 calc R U
C44 C 1.5769(6) 0.2261(4) 0.8679(3) 0.0653(19) Uani 1 1 d . .
C45 C 1.6661(9) 0.1748(6) 0.8831(5) 0.105(4) Uani 1 1 d . .
H45 H 1.7076 0.1417 0.8622 0.127 Uiso 1 1 calc R U
C46 C 1.6930(14) 0.1749(10) 0.9345(8) 0.160(9) Uani 1 1 d . .
H46 H 1.7480 0.1383 0.9475 0.192 Uiso 1 1 calc R U
C47 C 1.640(3) 0.2271(15) 0.9642(7) 0.199(14) Uani 1 1 d . .
H47 H 1.6660 0.2290 0.9963 0.238 Uiso 1 1 calc R U
C48 C 1.5564(17) 0.2720(11) 0.9481(4) 0.144(7) Uani 1 1 d . .
H48 H 1.5152 0.3048 0.9691 0.173 Uiso 1 1 calc R U
C49 C 1.5224(10) 0.2750(7) 0.9005(3) 0.095(3) Uani 1 1 d . .
H49 H 1.4615 0.3107 0.8899 0.114 Uiso 1 1 calc R U
C50 C 1.1077(5) 0.2362(2) 0.72856(18) 0.0339(10) Uani 1 1 d . .
C51 C 1.1279(5) 0.2844(2) 0.69198(18) 0.0363(10) Uani 1 1 d . .
H51 H 1.1119 0.3340 0.6974 0.044 Uiso 1 1 calc R U
C52 C 1.1706(5) 0.2627(3) 0.64806(18) 0.0394(11) Uani 1 1 d . .
H52 H 1.1840 0.2972 0.6239 0.047 Uiso 1 1 calc R U
C53 C 1.1942(5) 0.1899(3) 0.63898(18) 0.0376(10) Uani 1 1 d . .
C54 C 1.1718(5) 0.1401(3) 0.67524(19) 0.0410(11) Uani 1 1 d . .
H54 H 1.1843 0.0903 0.6696 0.049 Uiso 1 1 calc R U
C55 C 1.1317(6) 0.1636(3) 0.71888(19) 0.0409(11) Uani 1 1 d . .
H55 H 1.1199 0.1295 0.7433 0.049 Uiso 1 1 calc R U
C56 C 1.2407(6) 0.0987(3) 0.5823(2) 0.0517(14) Uani 1 1 d . .
H56A H 1.1518 0.0768 0.5858 0.062 Uiso 1 1 calc R U
H56B H 1.3046 0.0745 0.6032 0.062 Uiso 1 1 calc R U
H56C H 1.2706 0.0938 0.5497 0.062 Uiso 1 1 calc R U
C57 C 1.1064(7) 0.2696(4) 0.8645(2) 0.0540(14) Uani 1 1 d . .
H57A H 1.0917 0.3214 0.8614 0.065 Uiso 1 1 calc R U
H57B H 1.1764 0.2608 0.8880 0.065 Uiso 1 1 calc R U
H57C H 1.0228 0.2465 0.8745 0.065 Uiso 1 1 calc R U
C61 C 0.8188(9) 0.5800(4) 0.5574(3) 0.073(2) Uani 1 1 d . .
H61 H 0.7959 0.5445 0.5825 0.088 Uiso 1 1 calc R U
H1 H 0.811(8) 0.422(2) 0.720(2) 0.06(2) Uiso 1 1 d D .
H5 H 0.235(7) 0.4225(13) 0.794(2) 0.054(18) Uiso 1 1 d D .
H31 H 1.40(2) 0.1624(17) 0.818(7) 0.22(8) Uiso 1 1 d D .
H35 H 0.762(5) 0.1591(10) 0.7359(17) 0.028(12) Uiso 1 1 d D .

loop_
_atom_site_aniso_label
_atom_site_aniso_U_11
_atom_site_aniso_U_22
_atom_site_aniso_U_33
_atom_site_aniso_U_23
_atom_site_aniso_U_13
_atom_site_aniso_U_12
Cl1 0.1110(18) 0.0723(13) 0.1137(17) -0.0188(12) -0.0172(14) 0.0148(12)
Cl2 0.0993(16) 0.0605(11) 0.1249(18) -0.0038(11) -0.0252(14) 0.0041(11)
Cl3 0.0910(14) 0.0550(10) 0.1025(14) 0.0064(9) -0.0039(11) -0.0030(10)
O1 0.0339(17) 0.0182(16) 0.083(3) 0.0052(15) -0.0017(17) -0.0021(13)
O5 0.0361(17) 0.0177(15) 0.0528(19) 0.0022(13) 0.0047(14) 0.0047(12)
O23 0.064(2) 0.0311(18) 0.0409(18) -0.0024(14) 0.0031(16) 0.0084(17)
O31 0.048(2) 0.0177(16) 0.065(2) 0.0061(14) -0.0070(17) -0.0067(14)
O35 0.053(2) 0.0195(16) 0.069(2) 0.0062(15) -0.0107(18) 0.0004(15)
O53 0.048(2) 0.043(2) 0.051(2) -0.0061(17) 0.0031(17) -0.0069(17)
N1 0.0286(19) 0.0207(18) 0.051(2) -0.0013(16) 0.0008(16) 0.0011(15)
N5 0.035(2) 0.0201(17) 0.045(2) -0.0013(15) 0.0042(17) -0.0002(15)
N31 0.038(2) 0.024(2) 0.055(2) 0.0016(17) 0.0005(19) -0.0012(16)
N35 0.035(2) 0.0232(18) 0.048(2) 0.0024(16) -0.0069(17) 0.0043(16)
C1 0.031(2) 0.016(2) 0.047(2) -0.0079(17) -0.0038(19) -0.0023(17)
C2 0.030(2) 0.026(2) 0.047(3) -0.0042(19) -0.0024(19) -0.0001(18)
C3 0.027(2) 0.0159(19) 0.043(2) -0.0024(16) -0.0017(18) -0.0022(16)
C4 0.029(2) 0.019(2) 0.042(2) -0.0045(17) 0.0032(18) -0.0039(17)
C5 0.027(2) 0.0172(19) 0.043(2) -0.0056(17) -0.0006(17) -0.0001(15)
C6 0.045(3) 0.024(2) 0.054(3) -0.006(2) 0.011(2) -0.003(2)
C7 0.040(3) 0.027(2) 0.053(3) -0.010(2) 0.012(2) 0.000(2)
C8 0.051(3) 0.041(3) 0.052(3) -0.009(2) 0.007(2) 0.000(2)
C9 0.075(4) 0.049(3) 0.054(3) -0.004(3) 0.020(3) -0.006(3)
C10 0.055(4) 0.050(3) 0.080(5) -0.002(3) 0.027(3) -0.010(3)
C11 0.038(3) 0.041(3) 0.088(5) -0.012(3) 0.012(3) -0.003(2)
C12 0.042(3) 0.034(3) 0.055(3) -0.007(2) 0.001(2) 0.005(2)
C13 0.028(2) 0.033(2) 0.055(3) -0.004(2) 0.001(2) -0.0029(19)
C14 0.034(2) 0.021(2) 0.050(3) 0.0047(19) -0.001(2) 0.0021(18)
C15 0.038(3) 0.034(3) 0.048(3) 0.001(2) 0.001(2) -0.002(2)
C16 0.060(4) 0.036(3) 0.053(3) -0.001(2) -0.003(3) -0.008(2)
C17 0.060(3) 0.043(3) 0.048(3) 0.003(2) 0.015(3) 0.007(3)
C18 0.047(3) 0.039(3) 0.058(3) 0.012(2) 0.010(3) 0.001(2)
C19 0.034(2) 0.032(3) 0.057(3) 0.007(2) 0.002(2) 0.0007(19)
C20 0.026(2) 0.019(2) 0.043(2) -0.0025(17) 0.0000(17) 0.0013(16)
C21 0.033(2) 0.019(2) 0.042(2) 0.0010(17) -0.0008(18) 0.0011(17)
C22 0.034(2) 0.023(2) 0.044(2) -0.0039(18) -0.0023(19) 0.0045(17)
C23 0.041(3) 0.030(2) 0.037(2) -0.0048(18) -0.003(2) 0.003(2)
C24 0.048(3) 0.030(2) 0.041(3) 0.0049(19) 0.004(2) 0.000(2)
C25 0.046(3) 0.017(2) 0.048(3) 0.0025(18) 0.007(2) 0.0000(18)
C26 0.073(4) 0.037(3) 0.046(3) -0.012(2) 0.003(3) 0.011(3)
C27 0.030(2) 0.060(4) 0.056(3) -0.021(3) -0.004(2) -0.001(2)
C31 0.046(3) 0.017(2) 0.042(2) -0.0016(17) -0.004(2) -0.0054(18)
C32 0.038(3) 0.025(2) 0.046(3) 0.0053(19) -0.006(2) -0.0031(18)
C33 0.040(3) 0.0158(19) 0.050(3) 0.0050(18) -0.007(2) -0.0023(18)
C34 0.040(3) 0.021(2) 0.043(2) 0.0038(18) 0.002(2) -0.0013(18)
C35 0.034(2) 0.020(2) 0.046(2) 0.0029(18) 0.000(2) 0.0031(17)
C36 0.033(2) 0.036(3) 0.056(3) 0.000(2) -0.008(2) 0.005(2)
C37 0.034(2) 0.030(2) 0.050(3) 0.007(2) -0.008(2) 0.002(2)
C38 0.035(3) 0.042(3) 0.057(3) 0.003(2) -0.009(2) -0.005(2)
C39 0.062(4) 0.055(4) 0.052(3) -0.005(3) -0.017(3) 0.004(3)
C40 0.063(4) 0.050(3) 0.049(3) 0.003(3) -0.008(3) 0.018(3)
C41 0.045(3) 0.052(3) 0.050(3) 0.014(3) 0.002(2) 0.005(2)
C42 0.033(2) 0.037(3) 0.063(3) 0.011(2) -0.004(2) -0.003(2)
C43 0.040(3) 0.035(3) 0.075(4) 0.005(3) 0.008(3) -0.005(2)
C44 0.036(3) 0.070(4) 0.090(5) 0.017(4) -0.005(3) -0.020(3)
C45 0.054(4) 0.094(6) 0.168(10) 0.072(7) -0.040(5) -0.028(4)
C46 0.089(8) 0.146(13) 0.24(2) 0.117(14) -0.095(12) -0.064(9)
C47 0.23(3) 0.23(2) 0.140(15) 0.085(16) -0.099(17) -0.15(2)
C48 0.133(11) 0.218(17) 0.080(7) 0.015(8) -0.025(7) -0.103(12)
C49 0.076(6) 0.128(8) 0.080(5) -0.008(5) 0.001(4) -0.047(6)
C50 0.035(2) 0.018(2) 0.049(3) 0.0015(18) -0.0045(19) -0.0037(17)
C51 0.039(2) 0.020(2) 0.050(3) 0.0052(18) -0.008(2) -0.0075(19)
C52 0.043(3) 0.028(2) 0.047(3) 0.005(2) -0.005(2) -0.011(2)
C53 0.030(2) 0.038(3) 0.044(3) 0.000(2) -0.003(2) -0.005(2)
C54 0.043(3) 0.028(2) 0.053(3) 0.000(2) -0.006(2) 0.002(2)
C55 0.053(3) 0.020(2) 0.049(3) 0.0066(19) -0.001(2) 0.003(2)
C56 0.046(3) 0.050(3) 0.059(3) -0.011(3) -0.002(3) -0.001(3)
C57 0.053(3) 0.058(4) 0.051(3) 0.006(3) -0.004(3) 0.008(3)
C61 0.089(5) 0.053(4) 0.078(5) 0.013(3) -0.006(4) 0.011(4)

loop_
_atom_type_symbol
_atom_type_description
_atom_type_scat_dispersion_real
_atom_type_scat_dispersion_imag
_atom_type_scat_source
C C 0.0181 0.0091
;
International Tables for Crystallography
(Vol. C, Tables 4.2.6.8 and 6.1.1.4)
;
H H 0.0000 0.0000
;
International Tables for Crystallography
(Vol. C, Table 6.1.1.4)
;
N N 0.0311 0.0180
;
International Tables for Crystallography
(Vol. C, Tables 4.2.6.8 and 6.1.1.4)
;
O O 0.0492 0.0322
;
International Tables for Crystallography
(Vol. C, Tables 4.2.6.8 and 6.1.1.4)
;
Cl Cl 0.3639 0.7018
;
International Tables for Crystallography
(Vol. C, Tables 4.2.6.8 and 6.1.1.4)
;

loop_
_geom_angle_atom_site_label_1
_geom_angle_atom_site_label_2
_geom_angle_atom_site_label_3
_geom_angle
C23 O23 C26 117.1(4)
C53 O53 C56 117.5(5)
C1 N1 C13 122.6(4)
C1 N1 H1 121(5)
C13 N1 H1 115(5)
C5 N5 C6 122.0(4)
C5 N5 H5 113(4)
C6 N5 H5 125(4)
C31 N31 C43 123.5(4)
C31 N31 H31 139(10)
C43 N31 H31 97(10)
C35 N35 C36 123.0(4)
C35 N35 H35 117(3)
C36 N35 H35 119(3)
O1 C1 N1 122.2(4)
O1 C1 C2 122.5(4)
N1 C1 C2 115.2(4)
C1 C2 C27 107.9(4)
C1 C2 C3 110.5(4)
C27 C2 C3 113.0(4)
C1 C2 H2 108.4
C27 C2 H2 108.4
C3 C2 H2 108.4
C20 C3 C4 110.9(3)
C20 C3 C2 110.3(4)
C4 C3 C2 110.3(4)
C20 C3 H3 108.4
C4 C3 H3 108.4
C2 C3 H3 108.4
C5 C4 C3 114.0(3)
C5 C4 H4A 108.8
C3 C4 H4A 108.8
C5 C4 H4B 108.8
C3 C4 H4B 108.8
H4A C4 H4B 107.6
O5 C5 N5 123.2(4)
O5 C5 C4 121.0(4)
N5 C5 C4 115.7(4)
N5 C6 C7 112.0(4)
N5 C6 H6A 109.2
C7 C6 H6A 109.2
N5 C6 H6B 109.2
C7 C6 H6B 109.2
H6A C6 H6B 107.9
C8 C7 C12 118.3(5)
C8 C7 C6 121.4(5)
C12 C7 C6 120.4(5)
C7 C8 C9 121.4(6)
C7 C8 H8 119.3
C9 C8 H8 119.3
C8 C9 C10 119.1(6)
C8 C9 H9 120.5
C10 C9 H9 120.5
C11 C10 C9 120.3(6)
C11 C10 H10 119.9
C9 C10 H10 119.9
C10 C11 C12 120.5(6)
C10 C11 H11 119.7
C12 C11 H11 119.7
C11 C12 C7 120.5(6)
C11 C12 H12 119.8
C7 C12 H12 119.8
N1 C13 C14 115.2(4)
N1 C13 H13A 108.5
C14 C13 H13A 108.5
N1 C13 H13B 108.5
C14 C13 H13B 108.5
H13A C13 H13B 107.5
C19 C14 C15 118.9(5)
C19 C14 C13 118.7(5)
C15 C14 C13 122.4(5)
C16 C15 C14 120.5(5)
C16 C15 H15 119.7
C14 C15 H15 119.7
C15 C16 C17 120.1(6)
C15 C16 H16 119.9
C17 C16 H16 119.9
C18 C17 C16 120.3(6)
C18 C17 H17 119.9
C16 C17 H17 119.9
C17 C18 C19 119.5(5)
C17 C18 H18 120.2
C19 C18 H18 120.2
C14 C19 C18 120.6(5)
C14 C19 H19 119.7
C18 C19 H19 119.7
C21 C20 C25 117.2(4)
C21 C20 C3 121.6(4)
C25 C20 C3 121.2(4)
C20 C21 C22 122.0(4)
C20 C21 H21 119.0
C22 C21 H21 119.0
C23 C22 C21 119.6(4)
C23 C22 H22 120.2
C21 C22 H22 120.2
O23 C23 C22 124.3(4)
O23 C23 C24 116.2(4)
C22 C23 C24 119.5(4)
C25 C24 C23 119.9(4)
C25 C24 H24 120.1
C23 C24 H24 120.1
C24 C25 C20 121.7(4)
C24 C25 H25 119.2
C20 C25 H25 119.2
O23 C26 H26A 109.5
O23 C26 H26B 109.5
H26A C26 H26B 109.5
O23 C26 H26C 109.5
H26A C26 H26C 109.5
H26B C26 H26C 109.5
C2 C27 H27A 109.5
C2 C27 H27B 109.5
H27A C27 H27B 109.5
C2 C27 H27C 109.5
H27A C27 H27C 109.5
H27B C27 H27C 109.5
O31 C31 N31 123.3(5)
O31 C31 C32 120.7(5)
N31 C31 C32 115.9(4)
C31 C32 C57 106.4(4)
C31 C32 C33 111.6(4)
C57 C32 C33 112.5(4)
C31 C32 H32 108.7
C57 C32 H32 108.7
C33 C32 H32 108.7
C50 C33 C34 110.9(4)
C50 C33 C32 112.3(4)
C34 C33 C32 110.0(4)
C50 C33 H33 107.8
C34 C33 H33 107.8
C32 C33 H33 107.8
C35 C34 C33 111.1(4)
C35 C34 H34A 109.4
C33 C34 H34A 109.4
C35 C34 H34B 109.4
C33 C34 H34B 109.4
H34A C34 H34B 108.0
O35 C35 N35 122.9(5)
O35 C35 C34 120.8(4)
N35 C35 C34 116.3(4)
N35 C36 C37 111.7(4)
N35 C36 H36A 109.3
C37 C36 H36A 109.3
N35 C36 H36B 109.3
C37 C36 H36B 109.3
H36A C36 H36B 107.9
C38 C37 C42 118.3(5)
C38 C37 C36 121.2(5)
C42 C37 C36 120.4(5)
C39 C38 C37 120.9(6)
C39 C38 H38 119.6
C37 C38 H38 119.6
C38 C39 C40 120.0(6)
C38 C39 H39 120.0
C40 C39 H39 120.0
C41 C40 C39 119.7(6)
C41 C40 H40 120.2
C39 C40 H40 120.2
C42 C41 C40 120.4(6)
C42 C41 H41 119.8
C40 C41 H41 119.8
C41 C42 C37 120.6(5)
C41 C42 H42 119.7
C37 C42 H42 119.7
N31 C43 C44 110.7(5)
N31 C43 H43A 109.5
C44 C43 H43A 109.5
N31 C43 H43B 109.5
C44 C43 H43B 109.5
H43A C43 H43B 108.1
C45 C44 C49 119.5(10)
C45 C44 C43 122.0(9)
C49 C44 C43 118.5(8)
C44 C45 C46 115.1(14)
C44 C45 H45 122.5
C46 C45 H45 122.5
C47 C46 C45 122.0(14)
C47 C46 H46 119.0
C45 C46 H46 119.0
C48 C47 C46 119.4(18)
C48 C47 H47 120.3
C46 C47 H47 120.3
C47 C48 C49 123(2)
C47 C48 H48 118.7
C49 C48 H48 118.7
C48 C49 C44 121.2(15)
C48 C49 H49 119.4
C44 C49 H49 119.4
C51 C50 C55 116.9(5)
C51 C50 C33 120.6(4)
C55 C50 C33 122.4(4)
C52 C51 C50 122.1(5)
C52 C51 H51 118.9
C50 C51 H51 118.9
C51 C52 C53 120.2(5)
C51 C52 H52 119.9
C53 C52 H52 119.9
O53 C53 C52 116.3(5)
O53 C53 C54 125.1(5)
C52 C53 C54 118.5(5)
C55 C54 C53 119.8(5)
C55 C54 H54 120.1
C53 C54 H54 120.1
C54 C55 C50 122.3(5)
C54 C55 H55 118.8
C50 C55 H55 118.8
O53 C56 H56A 109.5
O53 C56 H56B 109.5
H56A C56 H56B 109.5
O53 C56 H56C 109.5
H56A C56 H56C 109.5
H56B C56 H56C 109.5
C32 C57 H57A 109.5
C32 C57 H57B 109.5
H57A C57 H57B 109.5
C32 C57 H57C 109.5
H57A C57 H57C 109.5
H57B C57 H57C 109.5
Cl2 C61 Cl3 112.0(4)
Cl2 C61 Cl1 111.3(5)
Cl3 C61 Cl1 107.5(4)
Cl2 C61 H61 108.7
Cl3 C61 H61 108.7
Cl1 C61 H61 108.7

loop_
_geom_bond_atom_site_label_1
_geom_bond_atom_site_label_2
_geom_bond_distance
Cl1 C61 1.787(9)
Cl2 C61 1.707(10)
Cl3 C61 1.769(9)
O1 C1 1.233(6)
O5 C5 1.247(5)
O23 C23 1.371(6)
O23 C26 1.439(7)
O31 C31 1.248(6)
O35 C35 1.248(6)
O53 C53 1.362(7)
O53 C56 1.431(7)
N1 C1 1.344(6)
N1 C13 1.450(7)
N1 H1 0.980(7)
N5 C5 1.331(6)
N5 C6 1.465(6)
N5 H5 0.978(7)
N31 C31 1.321(7)
N31 C43 1.465(7)
N31 H31 0.980(8)
N35 C35 1.334(6)
N35 C36 1.464(7)
N35 H35 0.980(7)
C1 C2 1.515(7)
C2 C27 1.542(7)
C2 C3 1.558(6)
C2 H2 1.0000
C3 C20 1.520(6)
C3 C4 1.549(6)
C3 H3 1.0000
C4 C5 1.518(6)
C4 H4A 0.9900
C4 H4B 0.9900
C6 C7 1.513(7)
C6 H6A 0.9900
C6 H6B 0.9900
C7 C8 1.380(8)
C7 C12 1.408(8)
C8 C9 1.391(9)
C8 H8 0.9500
C9 C10 1.395(11)
C9 H9 0.9500
C10 C11 1.368(11)
C10 H10 0.9500
C11 C12 1.379(9)
C11 H11 0.9500
C12 H12 0.9500
C13 C14 1.511(7)
C13 H13A 0.9900
C13 H13B 0.9900
C14 C19 1.389(8)
C14 C15 1.398(7)
C15 C16 1.383(8)
C15 H15 0.9500
C16 C17 1.391(9)
C16 H16 0.9500
C17 C18 1.378(9)
C17 H17 0.9500
C18 C19 1.406(9)
C18 H18 0.9500
C19 H19 0.9500
C20 C21 1.390(6)
C20 C25 1.404(7)
C21 C22 1.394(7)
C21 H21 0.9500
C22 C23 1.391(7)
C22 H22 0.9500
C23 C24 1.392(7)
C24 C25 1.388(7)
C24 H24 0.9500
C25 H25 0.9500
C26 H26A 0.9800
C26 H26B 0.9800
C26 H26C 0.9800
C27 H27A 0.9800
C27 H27B 0.9800
C27 H27C 0.9800
C31 C32 1.522(7)
C32 C57 1.531(8)
C32 C33 1.554(7)
C32 H32 1.0000
C33 C50 1.523(7)
C33 C34 1.538(7)
C33 H33 1.0000
C34 C35 1.510(7)
C34 H34A 0.9900
C34 H34B 0.9900
C36 C37 1.506(8)
C36 H36A 0.9900
C36 H36B 0.9900
C37 C38 1.400(7)
C37 C42 1.402(8)
C38 C39 1.369(9)
C38 H38 0.9500
C39 C40 1.395(10)
C39 H39 0.9500
C40 C41 1.384(9)
C40 H40 0.9500
C41 C42 1.369(9)
C41 H41 0.9500
C42 H42 0.9500
C43 C44 1.515(11)
C43 H43A 0.9900
C43 H43B 0.9900
C44 C45 1.375(12)
C44 C49 1.410(14)
C45 C46 1.49(2)
C45 H45 0.9500
C46 C47 1.39(3)
C46 H46 0.9500
C47 C48 1.27(3)
C47 H47 0.9500
C48 C49 1.395(16)
C48 H48 0.9500
C49 H49 0.9500
C50 C51 1.390(7)
C50 C55 1.402(7)
C51 C52 1.381(8)
C51 H51 0.9500
C52 C53 1.402(7)
C52 H52 0.9500
C53 C54 1.406(7)
C54 C55 1.376(8)
C54 H54 0.9500
C55 H55 0.9500
C56 H56A 0.9800
C56 H56B 0.9800
C56 H56C 0.9800
C57 H57A 0.9800
C57 H57B 0.9800
C57 H57C 0.9800
C61 H61 1.0000

loop_
_geom_torsion_atom_site_label_1
_geom_torsion_atom_site_label_2
_geom_torsion_atom_site_label_3
_geom_torsion_atom_site_label_4
_geom_torsion
C13 N1 C1 O1 0.9(7)
C13 N1 C1 C2 -177.1(4)
O1 C1 C2 C27 -74.0(6)
N1 C1 C2 C27 104.0(5)
O1 C1 C2 C3 50.1(6)
N1 C1 C2 C3 -132.0(4)
C1 C2 C3 C20 55.0(5)
C27 C2 C3 C20 176.0(4)
C1 C2 C3 C4 177.9(3)
C27 C2 C3 C4 -61.1(5)
C20 C3 C4 C5 -152.3(4)
C2 C3 C4 C5 85.2(5)
C6 N5 C5 O5 -3.4(7)
C6 N5 C5 C4 179.1(4)
C3 C4 C5 O5 40.4(6)
C3 C4 C5 N5 -141.9(4)
C5 N5 C6 C7 150.2(5)
N5 C6 C7 C8 116.2(5)
N5 C6 C7 C12 -65.1(6)
C12 C7 C8 C9 -0.2(8)
C6 C7 C8 C9 178.5(5)
C7 C8 C9 C10 0.1(10)
C8 C9 C10 C11 0.2(10)
C9 C10 C11 C12 -0.3(10)
C10 C11 C12 C7 0.1(9)
C8 C7 C12 C11 0.1(8)
C6 C7 C12 C11 -178.6(5)
C1 N1 C13 C14 -105.8(5)
N1 C13 C14 C19 -176.4(4)
N1 C13 C14 C15 4.8(7)
C19 C14 C15 C16 1.4(7)
C13 C14 C15 C16 -179.8(5)
C14 C15 C16 C17 -0.9(8)
C15 C16 C17 C18 0.8(9)
C16 C17 C18 C19 -1.3(8)
C15 C14 C19 C18 -1.9(7)
C13 C14 C19 C18 179.3(5)
C17 C18 C19 C14 1.8(8)
C4 C3 C20 C21 -44.4(6)
C2 C3 C20 C21 78.1(5)
C4 C3 C20 C25 135.9(5)
C2 C3 C20 C25 -101.6(5)
C25 C20 C21 C22 1.8(7)
C3 C20 C21 C22 -177.9(4)
C20 C21 C22 C23 0.3(7)
C26 O23 C23 C22 -6.7(8)
C26 O23 C23 C24 174.5(5)
C21 C22 C23 O23 178.4(5)
C21 C22 C23 C24 -2.8(7)
O23 C23 C24 C25 -177.9(5)
C22 C23 C24 C25 3.2(8)
C23 C24 C25 C20 -1.2(8)
C21 C20 C25 C24 -1.3(7)
C3 C20 C25 C24 178.4(5)
C43 N31 C31 O31 9.6(8)
C43 N31 C31 C32 -166.0(5)
O31 C31 C32 C57 -67.3(6)
N31 C31 C32 C57 108.4(5)
O31 C31 C32 C33 55.8(6)
N31 C31 C32 C33 -128.5(5)
C31 C32 C33 C50 55.8(5)
C57 C32 C33 C50 175.3(4)
C31 C32 C33 C34 179.8(4)
C57 C32 C33 C34 -60.7(5)
C50 C33 C34 C35 -57.5(5)
C32 C33 C34 C35 177.7(4)
C36 N35 C35 O35 1.7(8)
C36 N35 C35 C34 179.2(5)
C33 C34 C35 O35 -58.7(6)
C33 C34 C35 N35 123.7(5)
C35 N35 C36 C37 122.7(5)
N35 C36 C37 C38 127.7(5)
N35 C36 C37 C42 -52.5(6)
C42 C37 C38 C39 -1.4(8)
C36 C37 C38 C39 178.4(5)
C37 C38 C39 C40 1.6(9)
C38 C39 C40 C41 -0.4(9)
C39 C40 C41 C42 -1.1(9)
C40 C41 C42 C37 1.3(8)
C38 C37 C42 C41 -0.1(8)
C36 C37 C42 C41 -179.9(5)
C31 N31 C43 C44 99.7(7)
N31 C43 C44 C45 114.1(7)
N31 C43 C44 C49 -64.1(8)
C49 C44 C45 C46 2.1(11)
C43 C44 C45 C46 -176.1(7)
C44 C45 C46 C47 -5.0(18)
C45 C46 C47 C48 7(3)
C46 C47 C48 C49 -5(3)
C47 C48 C49 C44 2.1(19)
C45 C44 C49 C48 -0.6(12)
C43 C44 C49 C48 177.6(8)
C34 C33 C50 C51 111.1(5)
C32 C33 C50 C51 -125.4(5)
C34 C33 C50 C55 -66.8(6)
C32 C33 C50 C55 56.7(6)
C55 C50 C51 C52 -0.4(8)
C33 C50 C51 C52 -178.4(5)
C50 C51 C52 C53 0.4(8)
C56 O53 C53 C52 -171.7(5)
C56 O53 C53 C54 6.0(7)
C51 C52 C53 O53 178.7(5)
C51 C52 C53 C54 0.8(8)
O53 C53 C54 C55 -179.7(5)
C52 C53 C54 C55 -2.0(8)
C53 C54 C55 C50 2.1(8)
C51 C50 C55 C54 -0.8(8)
C33 C50 C55 C54 177.1(5)
